data_1527147
loop_
_publ_author_name
'Bither, T.A.'
'Young, H.S.'
'Donohue, P.C.'

_publ_section_title
;
 Palladium and Platinum Phosphochalcogenides - Synthesis and Properties
;
_journal_name_full 'Journal of Solid State Chemistry'
_journal_page_first 300
_journal_page_last 307
_journal_volume 3
_journal_year 1971
_chemical_formula_sum 'P2 Pd3 S8'
_chemical_name_systematic 'Pd3 (P S4)2'
_space_group_IT_number 164
_symmetry_space_group_name_Hall '-P 3 2"'
_symmetry_space_group_name_H-M 'P -3 m 1'
_cell_angle_alpha 90
_cell_angle_beta 90
_cell_angle_gamma 120
_cell_formula_units_Z 1
_cell_length_a 6.836
_cell_length_b 6.836
_cell_length_c 7.239
_cell_volume 292.963
_citation_journal_id_ASTM JSSCBI
_cod_data_source_file Bither_JSSCBI_1971_1975.cif
_cod_data_source_block P2Pd3S8
_cod_original_cell_volume 292.9633
_cod_database_code 1527147

loop_
_symmetry_equiv_pos_as_xyz
x,y,z
-y,x-y,z
-x+y,-x,z
y,x,-z
-x,-x+y,-z
x-y,-y,-z
-x,-y,-z
y,-x+y,-z
x-y,x,-z
-y,-x,z
x,x-y,z
-x+y,y,z

loop_
_atom_site_label
_atom_site_type_symbol
_atom_site_fract_x
_atom_site_fract_y
_atom_site_fract_z
_atom_site_occupancy
_atom_site_U_iso_or_equiv
Pd1 Pd+2 0.5 0 0 1 0.0
S1 S-2 0.174 -0.174 0.177 1 0.0
P1 P+5 0.3333 0.6667 0.3 1 0.0
S2 S-2 0.3333 0.6667 0.58 1 0.0
